data_2225548
loop_
_publ_author_name
'Jiang, Hongshi'
'Li, Hui'
'Sun, Hong'

_publ_section_title
;
 Methyl
 5-<i>O</i>-(4-chlorobenzoyl)-2-deoxy-3-<i>O</i>-methylsulfonyl-<i>threo</i>-pentofuranoside
;
_journal_coeditor_code HB5317
_journal_issue 4
_journal_name_full 'Acta Crystallographica Section E'
_journal_page_first o820
_journal_paper_doi 10.1107/S1600536810007087
_journal_volume 66
_journal_year 2010
_chemical_formula_iupac 'C14 H17 Cl O7 S'
_chemical_formula_moiety 'C14 H17 Cl O7 S'
_chemical_formula_sum 'C14 H17 Cl O7 S'
_chemical_formula_weight 364.79
_chemical_name_systematic
;
Methyl 5-<i>O</i>-(4-chlorobenzoyl)-2-deoxy-3-<i>O</i>-methylsulfonyl-
<i>threo</i>-pentofuranoside
;
_space_group_IT_number 19
_symmetry_cell_setting orthorhombic
_symmetry_space_group_name_Hall 'P 2ac 2ab'
_symmetry_space_group_name_H-M 'P 21 21 21'
_atom_sites_solution_hydrogens geom
_atom_sites_solution_primary direct
_atom_sites_solution_secondary difmap
_audit_creation_method SHELXL-97
_cell_angle_alpha 90.00
_cell_angle_beta 90.00
_cell_angle_gamma 90.00
_cell_formula_units_Z 4
_cell_length_a 5.3103(11)
_cell_length_b 10.996(2)
_cell_length_c 28.559(6)
_cell_measurement_reflns_used 3922
_cell_measurement_temperature 113(2)
_cell_measurement_theta_max 27.2
_cell_measurement_theta_min 1.4
_cell_volume 1667.6(6)
_computing_cell_refinement 'CrystalClear (Rigaku/MSC, 2005)'
_computing_data_collection 'CrystalClear (Rigaku/MSC, 2005)'
_computing_data_reduction 'CrystalClear (Rigaku/MSC, 2005)'
_computing_molecular_graphics 'SHELXTL (Sheldrick, 2008)'
_computing_publication_material 'CrystalStructure (Rigaku/MSC, 2005)'
_computing_structure_refinement 'SHELXL97 (Sheldrick, 2008)'
_computing_structure_solution 'SHELXS97 (Sheldrick, 2008)'
_diffrn_ambient_temperature 113(2)
_diffrn_detector_area_resol_mean 14.63
_diffrn_measured_fraction_theta_full 0.986
_diffrn_measured_fraction_theta_max 0.986
_diffrn_measurement_device_type 'Rigaku Saturn CCD'
_diffrn_measurement_method '\w and \f scans'
_diffrn_radiation_monochromator multilayer
_diffrn_radiation_source 'rotating anode'
_diffrn_radiation_type MoK\a
_diffrn_radiation_wavelength 0.71073
_diffrn_reflns_av_R_equivalents 0.0811
_diffrn_reflns_av_sigmaI/netI 0.0983
_diffrn_reflns_limit_h_max 6
_diffrn_reflns_limit_h_min -6
_diffrn_reflns_limit_k_max 12
_diffrn_reflns_limit_k_min -14
_diffrn_reflns_limit_l_max 36
_diffrn_reflns_limit_l_min -36
_diffrn_reflns_number 10486
_diffrn_reflns_theta_full 27.38
_diffrn_reflns_theta_max 27.38
_diffrn_reflns_theta_min 1.43
_diffrn_standards_decay_% 0
_diffrn_standards_interval_count 0
_diffrn_standards_interval_time 0
_diffrn_standards_number 0
_exptl_absorpt_coefficient_mu 0.386
_exptl_absorpt_correction_T_max 0.992
_exptl_absorpt_correction_T_min 0.941
_exptl_absorpt_correction_type multi-scan
_exptl_absorpt_process_details '(CrystalClear; Rigaku/MSC, 2005)'
_exptl_crystal_colour Colorless
_exptl_crystal_density_diffrn 1.453
_exptl_crystal_density_method 'not measured'
_exptl_crystal_description Prism
_exptl_crystal_F_000 760
_exptl_crystal_size_max 0.16
_exptl_crystal_size_mid 0.04
_exptl_crystal_size_min 0.02
_refine_diff_density_max 0.386
_refine_diff_density_min -0.351
_refine_ls_abs_structure_details 'Flack (1983), 1491 Friedel pairs'
_refine_ls_abs_structure_Flack 0.14(12)
_refine_ls_extinction_method none
_refine_ls_goodness_of_fit_ref 0.955
_refine_ls_hydrogen_treatment constr
_refine_ls_matrix_type full
_refine_ls_number_parameters 210
_refine_ls_number_reflns 3708
_refine_ls_number_restraints 0
_refine_ls_restrained_S_all 0.955
_refine_ls_R_factor_all 0.0913
_refine_ls_R_factor_gt 0.0612
_refine_ls_shift/su_max 0.000
_refine_ls_shift/su_mean 0.000
_refine_ls_structure_factor_coef Fsqd
_refine_ls_weighting_details 'calc w=1/[\s^2^(Fo^2^)+(0.0761P)^2^] where P=(Fo^2^+2Fc^2^)/3'
_refine_ls_weighting_scheme calc
_refine_ls_wR_factor_gt 0.1393
_refine_ls_wR_factor_ref 0.1602
_reflns_number_gt 2350
_reflns_number_total 3708
_reflns_threshold_expression I>2\s(I)
_cod_data_source_file hb5317.cif
_cod_data_source_block I
_cod_depositor_comments
;
The following automatic conversions were performed:
'_symmetry_cell_setting' value 'Orthorhombic' changed to 'orthorhombic'
according to '/home/saulius/struct/CIF-dictionaries/cif_core.dic'
dictionary named 'cif_core.dic' version 2.4.1 from 2010-06-29.

Automatic conversion script
Id: cif_fix_enum 1527 2010-12-29 10:47:43Z saulius 
;
_cod_database_code 2225548
_cod_database_fobs_code 2225548

loop_
_symmetry_equiv_pos_as_xyz
'x, y, z'
'-x+1/2, -y, z+1/2'
'-x, y+1/2, -z+1/2'
'x+1/2, -y+1/2, -z'

loop_
_atom_site_type_symbol
_atom_site_label
_atom_site_fract_x
_atom_site_fract_y
_atom_site_fract_z
_atom_site_U_iso_or_equiv
_atom_site_adp_type
_atom_site_calc_flag
_atom_site_refinement_flags
_atom_site_occupancy
_atom_site_disorder_assembly
_atom_site_disorder_group
S S1 1.4386(2) 0.10450(10) 0.24656(4) 0.0343(3) Uani d . 1 . .
Cl Cl1 -0.0628(2) 0.49619(10) 0.49439(4) 0.0422(3) Uani d . 1 . .
O O1 1.5556(6) 0.1924(3) 0.27718(10) 0.0405(8) Uani d . 1 . .
O O2 1.2922(6) 0.1486(3) 0.20756(10) 0.0425(8) Uani d . 1 . .
O O3 1.2518(5) 0.0213(3) 0.27563(10) 0.0354(8) Uani d . 1 . .
O O4 0.9138(5) -0.0285(3) 0.35800(10) 0.0344(7) Uani d . 1 . .
O O5 1.0908(6) -0.1751(3) 0.40778(11) 0.0432(8) Uani d . 1 . .
O O6 0.8593(6) 0.2219(3) 0.37504(10) 0.0372(8) Uani d . 1 . .
O O7 0.8825(6) 0.4043(3) 0.33985(11) 0.0438(8) Uani d . 1 . .
C C1 1.6668(9) -0.0004(4) 0.22686(16) 0.0409(11) Uani d . 1 . .
H H1A 1.7917 0.0419 0.2076 0.061 Uiso calc R 1 . .
H H1B 1.5848 -0.0639 0.2082 0.061 Uiso calc R 1 . .
H H1C 1.7507 -0.0375 0.2539 0.061 Uiso calc R 1 . .
C C2 1.3140(8) -0.0092(4) 0.32470(14) 0.0364(11) Uani d . 1 . .
H H2 1.4918 0.0121 0.3327 0.044 Uiso calc R 1 . .
C C3 1.2591(9) -0.1449(4) 0.33224(17) 0.0442(13) Uani d . 1 . .
H H3A 1.2336 -0.1866 0.3019 0.053 Uiso calc R 1 . .
H H3B 1.4002 -0.1846 0.3490 0.053 Uiso calc R 1 . .
C C4 1.0188(8) -0.1493(4) 0.36168(15) 0.0369(11) Uani d . 1 . .
H H4 0.8989 -0.2119 0.3495 0.044 Uiso calc R 1 . .
C C5 1.1255(8) 0.0530(4) 0.35708(16) 0.0344(10) Uani d . 1 . .
H H5 1.1994 0.0578 0.3892 0.041 Uiso calc R 1 . .
C C6 0.8817(12) -0.1738(5) 0.43964(17) 0.0660(18) Uani d . 1 . .
H H6A 0.8109 -0.0916 0.4411 0.099 Uiso calc R 1 . .
H H6B 0.9391 -0.1983 0.4709 0.099 Uiso calc R 1 . .
H H6C 0.7524 -0.2306 0.4287 0.099 Uiso calc R 1 . .
C C7 1.0480(9) 0.1795(4) 0.34171(15) 0.0345(10) Uani d . 1 . .
H H7A 1.1953 0.2347 0.3417 0.041 Uiso calc R 1 . .
H H7B 0.9765 0.1772 0.3097 0.041 Uiso calc R 1 . .
C C8 0.7876(9) 0.3383(4) 0.36835(15) 0.0333(10) Uani d . 1 . .
C C9 0.5748(9) 0.3752(4) 0.40003(14) 0.0341(10) Uani d . 1 . .
C C10 0.4615(9) 0.2920(4) 0.43100(14) 0.0347(10) Uani d . 1 . .
H H10 0.5206 0.2106 0.4324 0.042 Uiso calc R 1 . .
C C11 0.2639(9) 0.3286(5) 0.45937(15) 0.0398(12) Uani d . 1 . .
H H11 0.1832 0.2722 0.4796 0.048 Uiso calc R 1 . .
C C12 0.1858(9) 0.4488(4) 0.45785(15) 0.0349(10) Uani d . 1 . .
C C13 0.2946(9) 0.5324(5) 0.42730(15) 0.0389(11) Uani d . 1 . .
H H13 0.2350 0.6138 0.4260 0.047 Uiso calc R 1 . .
C C14 0.4913(9) 0.4948(4) 0.39879(15) 0.0392(11) Uani d . 1 . .
H H14 0.5695 0.5514 0.3783 0.047 Uiso calc R 1 . .

loop_
_atom_site_aniso_label
_atom_site_aniso_U_11
_atom_site_aniso_U_22
_atom_site_aniso_U_33
_atom_site_aniso_U_12
_atom_site_aniso_U_13
_atom_site_aniso_U_23
S1 0.0263(5) 0.0336(6) 0.0429(6) -0.0003(5) -0.0009(5) 0.0002(5)
Cl1 0.0340(6) 0.0454(7) 0.0473(6) 0.0034(6) 0.0002(5) -0.0041(5)
O1 0.0359(17) 0.0371(18) 0.0485(18) -0.0078(16) -0.0019(16) -0.0060(15)
O2 0.0409(19) 0.045(2) 0.0421(19) -0.0024(17) -0.0071(15) 0.0032(15)
O3 0.0274(17) 0.0376(19) 0.0413(17) -0.0057(14) -0.0010(13) 0.0050(14)
O4 0.0238(15) 0.0308(17) 0.0485(18) -0.0014(14) -0.0039(14) 0.0003(13)
O5 0.0414(19) 0.0372(19) 0.0511(19) 0.0062(17) 0.0016(16) 0.0043(14)
O6 0.0388(19) 0.0297(17) 0.0431(18) 0.0019(14) 0.0032(13) -0.0001(13)
O7 0.0443(19) 0.0324(18) 0.055(2) 0.0036(16) 0.0098(16) 0.0077(15)
C1 0.034(2) 0.043(3) 0.046(3) 0.009(2) 0.003(2) -0.003(2)
C2 0.023(2) 0.052(3) 0.035(2) 0.005(2) -0.0005(18) 0.007(2)
C3 0.040(3) 0.038(3) 0.055(3) 0.009(2) 0.006(2) 0.008(2)
C4 0.033(3) 0.029(2) 0.048(3) 0.006(2) -0.003(2) 0.0000(19)
C5 0.028(2) 0.033(2) 0.042(3) -0.0045(19) 0.0035(19) 0.0022(19)
C6 0.077(4) 0.062(4) 0.059(3) 0.029(3) 0.031(3) 0.015(3)
C7 0.034(2) 0.030(2) 0.039(2) 0.002(2) 0.008(2) -0.0056(18)
C8 0.033(2) 0.033(3) 0.033(2) 0.002(2) -0.0060(19) 0.0012(19)
C9 0.034(2) 0.030(2) 0.038(2) 0.003(2) -0.003(2) 0.0003(18)
C10 0.032(2) 0.033(2) 0.040(2) 0.001(2) -0.003(2) 0.0006(19)
C11 0.034(3) 0.040(3) 0.045(3) -0.004(2) 0.000(2) 0.000(2)
C12 0.032(2) 0.036(3) 0.036(3) 0.003(2) -0.005(2) -0.0027(19)
C13 0.036(3) 0.039(3) 0.042(3) 0.007(2) 0.000(2) -0.003(2)
C14 0.043(3) 0.030(2) 0.044(3) -0.001(2) -0.004(2) 0.004(2)

loop_
_atom_type_symbol
_atom_type_description
_atom_type_scat_dispersion_real
_atom_type_scat_dispersion_imag
_atom_type_scat_source
C C 0.0033 0.0016 'International Tables Vol C Tables 4.2.6.8 and 6.1.1.4'
H H 0.0000 0.0000 'International Tables Vol C Tables 4.2.6.8 and 6.1.1.4'
O O 0.0106 0.0060 'International Tables Vol C Tables 4.2.6.8 and 6.1.1.4'
S S 0.1246 0.1234 'International Tables Vol C Tables 4.2.6.8 and 6.1.1.4'
Cl Cl 0.1484 0.1585 'International Tables Vol C Tables 4.2.6.8 and 6.1.1.4'

loop_
_geom_angle_atom_site_label_1
_geom_angle_atom_site_label_2
_geom_angle_atom_site_label_3
_geom_angle_site_symmetry_1
_geom_angle_site_symmetry_3
_geom_angle
_geom_angle_publ_flag
O2 S1 O1 . . 118.33(19) ?
O2 S1 O3 . . 105.14(18) ?
O1 S1 O3 . . 109.79(18) ?
O2 S1 C1 . . 110.1(2) ?
O1 S1 C1 . . 109.6(2) ?
O3 S1 C1 . . 102.7(2) ?
C2 O3 S1 . . 119.2(3) ?
C5 O4 C4 . . 105.8(3) ?
C4 O5 C6 . . 112.5(4) ?
C8 O6 C7 . . 113.9(3) ?
S1 C1 H1A . . 109.5 ?
S1 C1 H1B . . 109.5 ?
H1A C1 H1B . . 109.5 ?
S1 C1 H1C . . 109.5 ?
H1A C1 H1C . . 109.5 ?
H1B C1 H1C . . 109.5 ?
O3 C2 C5 . . 109.1(3) ?
O3 C2 C3 . . 108.1(4) ?
C5 C2 C3 . . 103.1(3) ?
O3 C2 H2 . . 112.0 ?
C5 C2 H2 . . 112.0 ?
C3 C2 H2 . . 112.0 ?
C4 C3 C2 . . 105.4(4) ?
C4 C3 H3A . . 110.7 ?
C2 C3 H3A . . 110.7 ?
C4 C3 H3B . . 110.7 ?
C2 C3 H3B . . 110.7 ?
H3A C3 H3B . . 108.8 ?
O5 C4 O4 . . 111.1(3) ?
O5 C4 C3 . . 107.2(4) ?
O4 C4 C3 . . 104.7(4) ?
O5 C4 H4 . . 111.2 ?
O4 C4 H4 . . 111.2 ?
C3 C4 H4 . . 111.2 ?
O4 C5 C7 . . 111.4(4) ?
O4 C5 C2 . . 104.2(3) ?
C7 C5 C2 . . 114.5(4) ?
O4 C5 H5 . . 108.9 ?
C7 C5 H5 . . 108.9 ?
C2 C5 H5 . . 108.9 ?
O5 C6 H6A . . 109.5 ?
O5 C6 H6B . . 109.5 ?
H6A C6 H6B . . 109.5 ?
O5 C6 H6C . . 109.5 ?
H6A C6 H6C . . 109.5 ?
H6B C6 H6C . . 109.5 ?
O6 C7 C5 . . 106.9(3) ?
O6 C7 H7A . . 110.3 ?
C5 C7 H7A . . 110.3 ?
O6 C7 H7B . . 110.3 ?
C5 C7 H7B . . 110.3 ?
H7A C7 H7B . . 108.6 ?
O7 C8 O6 . . 123.5(4) ?
O7 C8 C9 . . 124.0(4) ?
O6 C8 C9 . . 112.5(4) ?
C14 C9 C10 . . 119.7(4) ?
C14 C9 C8 . . 118.7(4) ?
C10 C9 C8 . . 121.6(4) ?
C11 C10 C9 . . 120.2(4) ?
C11 C10 H10 . . 119.9 ?
C9 C10 H10 . . 119.9 ?
C10 C11 C12 . . 119.0(4) ?
C10 C11 H11 . . 120.5 ?
C12 C11 H11 . . 120.5 ?
C11 C12 C13 . . 121.6(4) ?
C11 C12 Cl1 . . 119.2(4) ?
C13 C12 Cl1 . . 119.1(4) ?
C14 C13 C12 . . 118.9(4) ?
C14 C13 H13 . . 120.5 ?
C12 C13 H13 . . 120.5 ?
C13 C14 C9 . . 120.5(4) ?
C13 C14 H14 . . 119.8 ?
C9 C14 H14 . . 119.8 ?

loop_
_geom_bond_atom_site_label_1
_geom_bond_atom_site_label_2
_geom_bond_site_symmetry_2
_geom_bond_distance
_geom_bond_publ_flag
S1 O2 . 1.442(3) ?
S1 O1 . 1.444(3) ?
S1 O3 . 1.585(3) ?
S1 C1 . 1.765(4) ?
Cl1 C12 . 1.761(5) ?
O3 C2 . 1.479(5) ?
O4 C5 . 1.438(5) ?
O4 C4 . 1.444(5) ?
O5 C4 . 1.400(5) ?
O5 C6 . 1.435(6) ?
O6 C8 . 1.349(5) ?
O6 C7 . 1.458(5) ?
O7 C8 . 1.201(5) ?
C1 H1A . 0.9800 ?
C1 H1B . 0.9800 ?
C1 H1C . 0.9800 ?
C2 C5 . 1.524(6) ?
C2 C3 . 1.535(6) ?
C2 H2 . 1.0000 ?
C3 C4 . 1.529(6) ?
C3 H3A . 0.9900 ?
C3 H3B . 0.9900 ?
C4 H4 . 1.0000 ?
C5 C7 . 1.516(6) ?
C5 H5 . 1.0000 ?
C6 H6A . 0.9800 ?
C6 H6B . 0.9800 ?
C6 H6C . 0.9800 ?
C7 H7A . 0.9900 ?
C7 H7B . 0.9900 ?
C8 C9 . 1.504(6) ?
C9 C14 . 1.388(6) ?
C9 C10 . 1.408(6) ?
C10 C11 . 1.386(6) ?
C10 H10 . 0.9500 ?
C11 C12 . 1.386(6) ?
C11 H11 . 0.9500 ?
C12 C13 . 1.393(6) ?
C13 C14 . 1.388(6) ?
C13 H13 . 0.9500 ?
C14 H14 . 0.9500 ?

loop_
_geom_torsion_atom_site_label_1
_geom_torsion_atom_site_label_2
_geom_torsion_atom_site_label_3
_geom_torsion_atom_site_label_4
_geom_torsion_site_symmetry_1
_geom_torsion_site_symmetry_2
_geom_torsion_site_symmetry_3
_geom_torsion_site_symmetry_4
_geom_torsion
_geom_torsion_publ_flag
O2 S1 O3 C2 . . . . -162.0(3) ?
O1 S1 O3 C2 . . . . -33.7(3) ?
C1 S1 O3 C2 . . . . 82.8(3) ?
S1 O3 C2 C5 . . . . 112.1(3) ?
S1 O3 C2 C3 . . . . -136.5(3) ?
O3 C2 C3 C4 . . . . -106.4(4) ?
C5 C2 C3 C4 . . . . 9.0(4) ?
C6 O5 C4 O4 . . . . 62.4(5) ?
C6 O5 C4 C3 . . . . 176.2(4) ?
C5 O4 C4 O5 . . . . 79.2(4) ?
C5 O4 C4 C3 . . . . -36.2(4) ?
C2 C3 C4 O5 . . . . -102.4(4) ?
C2 C3 C4 O4 . . . . 15.6(4) ?
C4 O4 C5 C7 . . . . 166.4(3) ?
C4 O4 C5 C2 . . . . 42.4(4) ?
O3 C2 C5 O4 . . . . 84.0(4) ?
C3 C2 C5 O4 . . . . -30.7(4) ?
O3 C2 C5 C7 . . . . -37.9(5) ?
C3 C2 C5 C7 . . . . -152.6(4) ?
C8 O6 C7 C5 . . . . 174.5(4) ?
O4 C5 C7 O6 . . . . 59.2(4) ?
C2 C5 C7 O6 . . . . 177.1(3) ?
C7 O6 C8 O7 . . . . -5.1(6) ?
C7 O6 C8 C9 . . . . 174.2(3) ?
O7 C8 C9 C14 . . . . -4.3(7) ?
O6 C8 C9 C14 . . . . 176.4(4) ?
O7 C8 C9 C10 . . . . 176.4(5) ?
O6 C8 C9 C10 . . . . -2.9(6) ?
C14 C9 C10 C11 . . . . 1.4(7) ?
C8 C9 C10 C11 . . . . -179.3(4) ?
C9 C10 C11 C12 . . . . -2.1(7) ?
C10 C11 C12 C13 . . . . 2.4(7) ?
C10 C11 C12 Cl1 . . . . -179.2(3) ?
C11 C12 C13 C14 . . . . -2.0(7) ?
Cl1 C12 C13 C14 . . . . 179.6(3) ?
C12 C13 C14 C9 . . . . 1.3(6) ?
C10 C9 C14 C13 . . . . -1.0(6) ?
C8 C9 C14 C13 . . . . 179.7(4) ?

loop_
_cod_related_entry_id
_cod_related_entry_database
_cod_related_entry_code
1 ChemSpider 24744581
